data_7106147
_publ_author_name 'Romaeo Dallanegra Alasdair P. M. Robertson Adrian B. Chaplin Ian Manners Andrew S. Weller'
_publ_section_title
;
 Tuning the [L2RhH3B&#x00B7;NR3]+ interaction using phosphine bite angle.
 Demonstration by the catalytic formation of polyaminoboranes
;
_journal_name_full Chem.Commun.
_journal_page_first 3763
_journal_paper_doi 10.1039/c0cc05460g
_journal_volume 47
_journal_year 2011
_chemical_formula_moiety 'C32 H12 B F24, C32 H42 B N P2 Rh, C5 H12'
_chemical_formula_sum 'C69 H66 B2 F24 N P2 Rh'
_chemical_formula_weight 1551.70
_chemical_melting_point ?
_space_group_IT_number 14
_symmetry_cell_setting monoclinic
_symmetry_space_group_name_Hall '-P 2ybc'
_symmetry_space_group_name_H-M 'P 1 21/c 1'
_atom_sites_solution_hydrogens geom
_atom_sites_solution_primary direct
_atom_sites_solution_secondary difmap
_audit_creation_method SHELXL-97
_cell_angle_alpha 90.00
_cell_angle_beta 91.2143(3)
_cell_angle_gamma 90.00
_cell_formula_units_Z 4
_cell_length_a 14.94180(10)
_cell_length_b 19.2670(2)
_cell_length_c 25.1468(2)
_cell_measurement_reflns_used 16824
_cell_measurement_temperature 150(2)
_cell_measurement_theta_max 27.485
_cell_measurement_theta_min 5.097
_cell_volume 7237.73(11)
_computing_cell_refinement 'Denzo/Scalepack (Otwinowski & Minor 1997)'
_computing_data_collection 'Collect (Nonius BV, 1997-2000)'
_computing_data_reduction 'Denzo/Scalepack (Otwinowski & Minor 1997)'
_computing_molecular_graphics 'ORTEP3 (Farrugia, 1997)'
_computing_publication_material 'Bruker SHELXTL'
_computing_structure_refinement 'SHELXL-97 (Sheldrick, 2008)'
_computing_structure_solution 'SIR2004 (Burla et al., 2005)'
_diffrn_ambient_temperature 150(2)
_diffrn_detector_area_resol_mean 9
_diffrn_measured_fraction_theta_full 0.992
_diffrn_measured_fraction_theta_max 0.992
_diffrn_measurement_device '95mm CCD camera on \k-goniostat'
_diffrn_measurement_device_type KappaCCD
_diffrn_measurement_method CCD
_diffrn_radiation_monochromator 'horizonally mounted graphite crystal'
_diffrn_radiation_source 'fine-focus sealed tube'
_diffrn_radiation_type MoK\a
_diffrn_radiation_wavelength 0.71073
_diffrn_reflns_av_R_equivalents 0.0224
_diffrn_reflns_av_sigmaI/netI 0.0310
_diffrn_reflns_limit_h_max 18
_diffrn_reflns_limit_h_min -18
_diffrn_reflns_limit_k_max 24
_diffrn_reflns_limit_k_min -23
_diffrn_reflns_limit_l_max 31
_diffrn_reflns_limit_l_min -31
_diffrn_reflns_number 28480
_diffrn_reflns_theta_full 26.37
_diffrn_reflns_theta_max 26.37
_diffrn_reflns_theta_min 5.11
_exptl_absorpt_coefficient_mu 0.382
_exptl_absorpt_correction_T_max 1.0
_exptl_absorpt_correction_T_min 0.860
_exptl_absorpt_correction_type multi-scan
_exptl_absorpt_process_details 'Denzo/Scalepack (Otwinowski & Minor 1997)'
_exptl_crystal_colour violet
_exptl_crystal_density_diffrn 1.424
_exptl_crystal_density_meas ?
_exptl_crystal_density_method 'not measured'
_exptl_crystal_description irregular
_exptl_crystal_F_000 3152
_exptl_crystal_size_max 0.50
_exptl_crystal_size_mid 0.28
_exptl_crystal_size_min 0.26
_refine_diff_density_max 0.663
_refine_diff_density_min -0.405
_refine_diff_density_rms 0.056
_refine_ls_extinction_method none
_refine_ls_goodness_of_fit_ref 1.025
_refine_ls_hydrogen_treatment mixed
_refine_ls_matrix_type full
_refine_ls_number_parameters 1018
_refine_ls_number_reflns 14685
_refine_ls_number_restraints 542
_refine_ls_restrained_S_all 1.198
_refine_ls_R_factor_all 0.0553
_refine_ls_R_factor_gt 0.0427
_refine_ls_shift/su_max 0.002
_refine_ls_shift/su_mean 0.000
_refine_ls_structure_factor_coef Fsqd
_refine_ls_weighting_details 'calc w=1/[\s^2^(Fo^2^)+(0.0456P)^2^+7.5949P] where P=(Fo^2^+2Fc^2^)/3'
_refine_ls_weighting_scheme calc
_refine_ls_wR_factor_gt 0.1007
_refine_ls_wR_factor_ref 0.1072
_reflns_number_gt 12229
_reflns_number_total 14685
_reflns_threshold_expression >2sigma(I)
_cod_data_source_file c0cc05460g.txt
_cod_data_source_block 172abc10
_cod_depositor_comments
;
The following automatic conversions were performed:

'_chemical_melting_point' value 'not measured' was changed to '?' -
the value is undefined or not given.

Automatic conversion script
Id: cif_fix_values 1569 2011-02-09 13:29:24Z adriana 

The following automatic conversions were performed:

'_symmetry_cell_setting' value 'Monoclinic' changed to 'monoclinic'
according to the built-in table from CIF Core dictionary named
'cif_core.dic' version 2.4.1 from 2010-06-29.

Automatic conversion script
Id: cif_fix_values 1646 2011-03-28 12:23:43Z adriana 

The following automatic conversions were performed:

'_exptl_crystal_density_meas' value 'not measured' was changed to '?'
- the value is perceived as not measured.

Automatic conversion script
Id: cif_fix_values 3008 2015-01-20 13:52:24Z robertas 
;
_cod_original_sg_symbol_H-M P2(1)/c
_cod_database_code 7106147

loop_
_symmetry_equiv_pos_as_xyz
'x, y, z'
'-x, y+1/2, -z+1/2'
'-x, -y, -z'
'x, -y-1/2, z-1/2'

loop_
_atom_site_label
_atom_site_type_symbol
_atom_site_fract_x
_atom_site_fract_y
_atom_site_fract_z
_atom_site_U_iso_or_equiv
_atom_site_adp_type
_atom_site_occupancy
_atom_site_symmetry_multiplicity
_atom_site_calc_flag
_atom_site_refinement_flags
_atom_site_disorder_assembly
_atom_site_disorder_group
Rh1 Rh 0.278521(14) 0.234527(12) 0.961634(8) 0.02865(8) Uani 1 1 d . . .
P1 P 0.30985(5) 0.30550(4) 1.02886(3) 0.02860(16) Uani 1 1 d . . .
P2 P 0.38242(5) 0.15535(4) 0.97861(3) 0.03196(17) Uani 1 1 d . . .
B1 B 0.1703(2) 0.23780(19) 0.90166(14) 0.0369(7) Uani 1 1 d D . .
H1A H 0.177(2) 0.2755(15) 0.9396(11) 0.044 Uiso 1 1 d D . .
H1B H 0.2324(19) 0.1984(15) 0.9004(12) 0.044 Uiso 1 1 d D . .
H1C H 0.165(2) 0.2671(14) 0.8656(13) 0.044 Uiso 1 1 d D . .
N1 N 0.08334(18) 0.19155(16) 0.90756(12) 0.0487(7) Uani 1 1 d . . .
C1 C 0.0860(3) 0.1471(3) 0.95592(18) 0.0730(13) Uani 1 1 d . . .
H1D H 0.0936 0.1764 0.9876 0.109 Uiso 1 1 calc R . .
H1E H 0.1363 0.1147 0.9539 0.109 Uiso 1 1 calc R . .
H1F H 0.0299 0.1210 0.9581 0.109 Uiso 1 1 calc R . .
C2 C 0.0028(3) 0.2377(3) 0.9097(2) 0.0788(14) Uani 1 1 d . . .
H2A H 0.0022 0.2692 0.8791 0.118 Uiso 1 1 calc R . .
H2B H 0.0052 0.2649 0.9426 0.118 Uiso 1 1 calc R . .
H2C H -0.0516 0.2093 0.9087 0.118 Uiso 1 1 calc R . .
C3 C 0.0752(3) 0.1469(2) 0.85944(18) 0.0761(13) Uani 1 1 d . . .
H3A H 0.0197 0.1198 0.8609 0.114 Uiso 1 1 calc R . .
H3B H 0.1265 0.1153 0.8582 0.114 Uiso 1 1 calc R . .
H3C H 0.0739 0.1761 0.8275 0.114 Uiso 1 1 calc R . .
C4 C 0.41023(19) 0.30232(17) 1.07235(12) 0.0362(7) Uani 1 1 d . . .
H4A H 0.3983 0.3286 1.1053 0.043 Uiso 1 1 calc R . .
H4B H 0.4217 0.2535 1.0826 0.043 Uiso 1 1 calc R . .
C5 C 0.4946(2) 0.33182(19) 1.04714(13) 0.0432(8) Uani 1 1 d . . .
H5A H 0.4846 0.3817 1.0396 0.052 Uiso 1 1 calc R . .
H5B H 0.5447 0.3285 1.0734 0.052 Uiso 1 1 calc R . .
C6 C 0.5224(2) 0.29617(19) 0.99600(13) 0.0460(8) Uani 1 1 d . . .
H6A H 0.5733 0.3219 0.9810 0.055 Uiso 1 1 calc R . .
H6B H 0.4720 0.2986 0.9699 0.055 Uiso 1 1 calc R . .
C7 C 0.5496(2) 0.2199(2) 1.00335(14) 0.0484(9) Uani 1 1 d . . .
H7A H 0.5374 0.2059 1.0404 0.058 Uiso 1 1 calc R . .
H7B H 0.6149 0.2159 0.9983 0.058 Uiso 1 1 calc R . .
C8 C 0.50139(19) 0.16922(19) 0.96521(13) 0.0438(8) Uani 1 1 d . . .
H8A H 0.5325 0.1239 0.9671 0.053 Uiso 1 1 calc R . .
H8B H 0.5067 0.1869 0.9285 0.053 Uiso 1 1 calc R . .
C9 C 0.21669(18) 0.30573(15) 1.07474(11) 0.0304(6) Uani 1 1 d . . .
C10 C 0.2216(2) 0.27451(16) 1.12446(12) 0.0369(7) Uani 1 1 d . . .
H10 H 0.2761 0.2540 1.1367 0.044 Uiso 1 1 calc R . .
C11 C 0.1467(2) 0.27326(18) 1.15633(13) 0.0457(8) Uani 1 1 d . . .
H11 H 0.1501 0.2515 1.1902 0.055 Uiso 1 1 calc R . .
C12 C 0.0679(2) 0.30322(18) 1.13919(14) 0.0472(8) Uani 1 1 d . . .
H12 H 0.0171 0.3024 1.1613 0.057 Uiso 1 1 calc R . .
C13 C 0.0622(2) 0.33445(18) 1.08998(14) 0.0454(8) Uani 1 1 d . . .
H13 H 0.0078 0.3555 1.0783 0.054 Uiso 1 1 calc R . .
C14 C 0.1359(2) 0.33512(17) 1.05752(12) 0.0380(7) Uani 1 1 d . . .
H14 H 0.1314 0.3558 1.0233 0.046 Uiso 1 1 calc R . .
C15 C 0.31117(19) 0.39468(15) 1.00397(11) 0.0342(6) Uani 1 1 d . . .
C16 C 0.3054(3) 0.45039(18) 1.03881(14) 0.0512(9) Uani 1 1 d . . .
H16 H 0.2990 0.4422 1.0758 0.061 Uiso 1 1 calc R . .
C17 C 0.3088(3) 0.51800(19) 1.01975(17) 0.0648(11) Uani 1 1 d . . .
H17 H 0.3055 0.5559 1.0438 0.078 Uiso 1 1 calc R . .
C18 C 0.3171(3) 0.5302(2) 0.96608(17) 0.0618(10) Uani 1 1 d . . .
H18 H 0.3192 0.5765 0.9531 0.074 Uiso 1 1 calc R . .
C19 C 0.3222(3) 0.4757(2) 0.93150(15) 0.0533(9) Uani 1 1 d . . .
H19 H 0.3277 0.4842 0.8945 0.064 Uiso 1 1 calc R . .
C20 C 0.3194(2) 0.40780(17) 0.95008(12) 0.0417(7) Uani 1 1 d . . .
H20 H 0.3231 0.3702 0.9258 0.050 Uiso 1 1 calc R . .
C21 C 0.38096(19) 0.11327(16) 1.04352(12) 0.0348(6) Uani 1 1 d . . .
C22 C 0.3052(2) 0.12017(16) 1.07428(12) 0.0351(6) Uani 1 1 d . . .
H22 H 0.2571 0.1486 1.0620 0.042 Uiso 1 1 calc R . .
C23 C 0.2990(2) 0.08609(18) 1.12268(13) 0.0448(8) Uani 1 1 d . . .
H23 H 0.2470 0.0914 1.1434 0.054 Uiso 1 1 calc R . .
C24 C 0.3681(3) 0.04457(19) 1.14068(14) 0.0518(9) Uani 1 1 d . . .
H24 H 0.3638 0.0209 1.1737 0.062 Uiso 1 1 calc R . .
C25 C 0.4438(3) 0.0373(2) 1.11060(15) 0.0581(10) Uani 1 1 d . . .
H25 H 0.4916 0.0089 1.1233 0.070 Uiso 1 1 calc R . .
C26 C 0.4509(2) 0.0708(2) 1.06240(14) 0.0499(8) Uani 1 1 d . . .
H26 H 0.5032 0.0651 1.0420 0.060 Uiso 1 1 calc R . .
C27 C 0.35509(19) 0.08427(16) 0.93246(12) 0.0369(7) Uani 1 1 d . . .
C28 C 0.3188(2) 0.02232(18) 0.94958(14) 0.0494(8) Uani 1 1 d . . .
H28 H 0.3125 0.0141 0.9866 0.059 Uiso 1 1 calc R . .
C29 C 0.2914(3) -0.0280(2) 0.91296(17) 0.0645(11) Uani 1 1 d . . .
H29 H 0.2665 -0.0704 0.9250 0.077 Uiso 1 1 calc R . .
C30 C 0.3003(3) -0.0164(2) 0.85919(17) 0.0633(11) Uani 1 1 d . . .
H30 H 0.2808 -0.0505 0.8342 0.076 Uiso 1 1 calc R . .
C31 C 0.3374(2) 0.0445(2) 0.84173(14) 0.0521(9) Uani 1 1 d . . .
H31 H 0.3443 0.0522 0.8047 0.063 Uiso 1 1 calc R . .
C32 C 0.3647(2) 0.09493(19) 0.87800(13) 0.0434(7) Uani 1 1 d . . .
H32 H 0.3902 0.1370 0.8657 0.052 Uiso 1 1 calc R . .
B200 B 0.1513(2) 0.56074(16) 0.76256(12) 0.0271(6) Uani 1 1 d . . .
C201 C 0.13712(17) 0.55229(14) 0.69799(11) 0.0278(6) Uani 1 1 d . . .
C202 C 0.08093(18) 0.50283(15) 0.67460(11) 0.0292(6) Uani 1 1 d . . .
H202 H 0.0456 0.4744 0.6968 0.035 Uiso 1 1 calc R . .
C203 C 0.0749(2) 0.49363(15) 0.61951(11) 0.0351(6) Uani 1 1 d D A .
C204 C 0.1264(2) 0.53343(16) 0.58596(12) 0.0383(7) Uani 1 1 d . . .
H204 H 0.1224 0.5275 0.5485 0.046 Uiso 1 1 calc R . .
C205 C 0.1837(2) 0.58201(16) 0.60843(12) 0.0367(7) Uani 1 1 d D B .
C206 C 0.18903(18) 0.59129(15) 0.66289(12) 0.0327(6) Uani 1 1 d . . .
H206 H 0.2291 0.6252 0.6771 0.039 Uiso 1 1 calc R . .
C207 C 0.0126(2) 0.44014(18) 0.59686(12) 0.0476(8) Uani 1 1 d D . .
F1 F -0.0104(3) 0.45132(19) 0.54645(10) 0.0850(12) Uani 0.887(5) 1 d PDU A 1
F2 F -0.06495(19) 0.43764(19) 0.62142(12) 0.0820(11) Uani 0.887(5) 1 d PDU A 1
F3 F 0.0455(3) 0.37713(14) 0.5992(2) 0.1094(16) Uani 0.887(5) 1 d PDU A 1
F101 F -0.0058(15) 0.3901(8) 0.6300(5) 0.071(6) Uani 0.113(5) 1 d PDU A 2
F102 F 0.0444(12) 0.4102(10) 0.5541(6) 0.076(6) Uani 0.113(5) 1 d PDU A 2
F103 F -0.0651(8) 0.4669(8) 0.5818(10) 0.097(7) Uani 0.113(5) 1 d PDU A 2
C208 C 0.2406(2) 0.62560(18) 0.57312(13) 0.0517(9) Uani 1 1 d D . .
F4 F 0.2623(5) 0.5995(3) 0.52910(18) 0.094(2) Uani 0.630(7) 1 d PDU B 1
F5 F 0.2107(3) 0.6884(2) 0.5662(3) 0.084(2) Uani 0.630(7) 1 d PDU B 1
F6 F 0.3228(2) 0.6401(3) 0.59757(17) 0.0836(18) Uani 0.630(7) 1 d PDU B 1
F104 F 0.2546(8) 0.6862(3) 0.5882(3) 0.090(3) Uani 0.370(7) 1 d PDU B 2
F105 F 0.3119(4) 0.5935(4) 0.5598(4) 0.084(3) Uani 0.370(7) 1 d PDU B 2
F106 F 0.1952(5) 0.6327(5) 0.5248(2) 0.090(3) Uani 0.370(7) 1 d PDU B 2
C209 C 0.24479(18) 0.51830(14) 0.77567(10) 0.0284(6) Uani 1 1 d . . .
C210 C 0.24602(19) 0.44528(15) 0.77390(11) 0.0312(6) Uani 1 1 d . . .
H210 H 0.1913 0.4210 0.7680 0.037 Uiso 1 1 calc R . .
C211 C 0.3246(2) 0.40767(16) 0.78052(11) 0.0367(7) Uani 1 1 d . . .
C212 C 0.4056(2) 0.44110(18) 0.78922(13) 0.0424(8) Uani 1 1 d . . .
H212 H 0.4594 0.4154 0.7942 0.051 Uiso 1 1 calc R . .
C213 C 0.40636(19) 0.51278(17) 0.79054(12) 0.0398(7) Uani 1 1 d D C .
C214 C 0.32738(18) 0.55055(16) 0.78379(11) 0.0330(6) Uani 1 1 d . . .
H214 H 0.3300 0.5998 0.7848 0.040 Uiso 1 1 calc R . .
C215 C 0.3245(2) 0.33000(18) 0.77720(14) 0.0490(8) Uani 1 1 d . . .
F7 F 0.24302(16) 0.30269(11) 0.77037(10) 0.0689(6) Uani 1 1 d U . .
F8 F 0.3587(2) 0.29988(13) 0.82032(11) 0.0862(8) Uani 1 1 d U . .
F9 F 0.3707(2) 0.30684(12) 0.73602(12) 0.0911(9) Uani 1 1 d U . .
C216 C 0.4928(2) 0.5501(2) 0.79993(15) 0.0627(11) Uani 1 1 d D . .
F10 F 0.5634(2) 0.5121(2) 0.7982(3) 0.0876(18) Uani 0.678(7) 1 d PDU C 1
F11 F 0.5084(3) 0.5947(3) 0.7576(2) 0.0987(18) Uani 0.678(7) 1 d PDU C 1
F12 F 0.4928(3) 0.5903(4) 0.8402(2) 0.110(3) Uani 0.678(7) 1 d PDU C 1
F110 F 0.4868(6) 0.6151(3) 0.8133(5) 0.076(3) Uani 0.322(7) 1 d PDU C 2
F111 F 0.5353(6) 0.5232(6) 0.8453(4) 0.110(4) Uani 0.322(7) 1 d PDU C 2
F112 F 0.5506(6) 0.5433(7) 0.7646(4) 0.113(4) Uani 0.322(7) 1 d PDU C 2
C217 C 0.06698(18) 0.52955(14) 0.79570(10) 0.0272(5) Uani 1 1 d . . .
C218 C -0.02187(18) 0.54450(14) 0.78050(11) 0.0292(6) Uani 1 1 d . . .
H218 H -0.0330 0.5686 0.7481 0.035 Uiso 1 1 calc R . .
C219 C -0.09390(18) 0.52547(15) 0.81095(11) 0.0321(6) Uani 1 1 d . . .
C220 C -0.0804(2) 0.49073(16) 0.85890(12) 0.0359(7) Uani 1 1 d . . .
H220 H -0.1296 0.4775 0.8800 0.043 Uiso 1 1 calc R . .
C221 C 0.0065(2) 0.47604(15) 0.87493(11) 0.0332(6) Uani 1 1 d . . .
C222 C 0.07834(19) 0.49469(14) 0.84407(11) 0.0301(6) Uani 1 1 d . . .
H222 H 0.1372 0.4834 0.8562 0.036 Uiso 1 1 calc R . .
C223 C -0.1872(2) 0.54039(19) 0.79164(13) 0.0423(7) Uani 1 1 d . . .
F13 F -0.22565(14) 0.48604(13) 0.76781(10) 0.0720(7) Uani 1 1 d U . .
F14 F -0.24113(13) 0.55949(15) 0.83041(9) 0.0719(7) Uani 1 1 d U . .
F15 F -0.19212(13) 0.59221(13) 0.75612(9) 0.0660(6) Uani 1 1 d U . .
C224 C 0.0269(3) 0.44113(19) 0.92708(14) 0.0496(8) Uani 1 1 d . . .
F16 F -0.04540(16) 0.41558(14) 0.95016(9) 0.0716(7) Uani 1 1 d U . .
F17 F 0.08474(18) 0.38870(13) 0.92190(9) 0.0761(7) Uani 1 1 d U . .
F18 F 0.06662(17) 0.48387(14) 0.96211(8) 0.0714(7) Uani 1 1 d U . .
C225 C 0.15549(17) 0.64195(14) 0.78244(11) 0.0287(6) Uani 1 1 d . . .
C226 C 0.12137(18) 0.69766(14) 0.75319(11) 0.0312(6) Uani 1 1 d . . .
H226 H 0.1012 0.6899 0.7176 0.037 Uiso 1 1 calc R . .
C227 C 0.1157(2) 0.76454(15) 0.77420(13) 0.0359(6) Uani 1 1 d . . .
C228 C 0.1448(2) 0.77827(15) 0.82559(13) 0.0391(7) Uani 1 1 d . . .
H228 H 0.1417 0.8239 0.8398 0.047 Uiso 1 1 calc R . .
C229 C 0.17871(19) 0.72381(15) 0.85604(13) 0.0378(7) Uani 1 1 d D D .
C230 C 0.18378(19) 0.65731(15) 0.83490(12) 0.0331(6) Uani 1 1 d . . .
H230 H 0.2072 0.6209 0.8566 0.040 Uiso 1 1 calc R . .
C231 C 0.0736(2) 0.82040(17) 0.74117(15) 0.0489(8) Uani 1 1 d . . .
F19 F -0.01392(16) 0.80943(14) 0.73254(13) 0.0908(9) Uani 1 1 d U . .
F20 F 0.10719(18) 0.82493(12) 0.69285(9) 0.0718(7) Uani 1 1 d U . .
F21 F 0.0816(2) 0.88324(11) 0.76242(10) 0.0803(8) Uani 1 1 d U . .
C232 C 0.2066(2) 0.73676(17) 0.91282(15) 0.0511(9) Uani 1 1 d D . .
F22 F 0.2178(5) 0.80133(15) 0.92453(16) 0.1020(18) Uani 0.786(6) 1 d PDU D 1
F23 F 0.2847(2) 0.7062(2) 0.92505(14) 0.0735(12) Uani 0.786(6) 1 d PDU D 1
F24 F 0.1522(3) 0.7079(3) 0.94680(12) 0.110(2) Uani 0.786(6) 1 d PDU D 1
F122 F 0.2272(13) 0.6836(5) 0.9401(4) 0.090(4) Uani 0.214(6) 1 d PDU D 2
F123 F 0.1436(7) 0.7706(8) 0.9384(4) 0.075(4) Uani 0.214(6) 1 d PDU D 2
F124 F 0.2758(9) 0.7798(9) 0.9151(5) 0.112(5) Uani 0.214(6) 1 d PDU D 2
C901 C 0.6755(7) 0.3444(5) 0.8628(3) 0.165(4) Uani 1 1 d . . .
H90A H 0.7295 0.3706 0.8540 0.248 Uiso 1 1 calc R . .
H90B H 0.6848 0.3207 0.8969 0.248 Uiso 1 1 calc R . .
H90C H 0.6247 0.3763 0.8652 0.248 Uiso 1 1 calc R . .
C902 C 0.6571(5) 0.2936(4) 0.8216(2) 0.110(2) Uani 1 1 d . . .
H90D H 0.6054 0.2652 0.8325 0.132 Uiso 1 1 calc R . .
H90E H 0.7094 0.2622 0.8195 0.132 Uiso 1 1 calc R . .
C903 C 0.6369(4) 0.3227(3) 0.7663(2) 0.0992(18) Uani 1 1 d . . .
H90F H 0.5885 0.3576 0.7687 0.119 Uiso 1 1 calc R . .
H90G H 0.6909 0.3467 0.7534 0.119 Uiso 1 1 calc R . .
C904 C 0.6095(4) 0.2687(3) 0.7270(2) 0.0953(17) Uani 1 1 d . . .
H90H H 0.5590 0.2418 0.7413 0.114 Uiso 1 1 calc R . .
H90I H 0.6601 0.2362 0.7220 0.114 Uiso 1 1 calc R . .
C905 C 0.5819(4) 0.2986(4) 0.6738(3) 0.111(2) Uani 1 1 d . . .
H90J H 0.5318 0.3307 0.6783 0.166 Uiso 1 1 calc R . .
H90K H 0.5634 0.2610 0.6497 0.166 Uiso 1 1 calc R . .
H90L H 0.6325 0.3235 0.6586 0.166 Uiso 1 1 calc R . .

loop_
_atom_site_aniso_label
_atom_site_aniso_U_11
_atom_site_aniso_U_22
_atom_site_aniso_U_33
_atom_site_aniso_U_23
_atom_site_aniso_U_13
_atom_site_aniso_U_12
Rh1 0.02571(12) 0.03223(13) 0.02785(12) -0.00245(9) -0.00308(8) -0.00179(9)
P1 0.0272(3) 0.0317(4) 0.0269(3) -0.0013(3) 0.0001(3) -0.0030(3)
P2 0.0249(3) 0.0391(4) 0.0319(4) -0.0064(3) -0.0006(3) 0.0012(3)
B1 0.0336(17) 0.0404(19) 0.0362(18) -0.0014(15) -0.0088(14) -0.0026(15)
N1 0.0415(15) 0.0521(18) 0.0518(17) 0.0029(14) -0.0143(13) -0.0137(13)
C1 0.068(3) 0.080(3) 0.071(3) 0.027(2) -0.016(2) -0.038(2)
C2 0.0342(19) 0.090(3) 0.111(4) 0.008(3) -0.009(2) -0.004(2)
C3 0.085(3) 0.073(3) 0.070(3) -0.015(2) -0.022(2) -0.031(2)
C4 0.0299(14) 0.0444(18) 0.0342(15) -0.0059(13) -0.0029(12) -0.0031(13)
C5 0.0301(15) 0.0506(19) 0.0489(19) -0.0105(15) -0.0027(13) -0.0088(14)
C6 0.0310(16) 0.060(2) 0.0473(19) -0.0083(16) 0.0067(13) -0.0123(15)
C7 0.0246(14) 0.069(2) 0.051(2) -0.0176(17) 0.0001(13) -0.0010(15)
C8 0.0269(14) 0.059(2) 0.0455(18) -0.0137(16) 0.0045(13) 0.0002(14)
C9 0.0304(14) 0.0298(14) 0.0311(14) -0.0019(11) 0.0026(11) -0.0025(12)
C10 0.0404(16) 0.0373(17) 0.0332(15) -0.0007(12) 0.0024(12) -0.0003(13)
C11 0.057(2) 0.0451(19) 0.0353(16) 0.0046(14) 0.0132(15) -0.0038(16)
C12 0.0416(18) 0.0461(19) 0.055(2) -0.0092(16) 0.0202(15) -0.0073(15)
C13 0.0344(16) 0.0464(19) 0.056(2) -0.0040(16) 0.0056(14) 0.0032(14)
C14 0.0336(15) 0.0425(17) 0.0380(16) 0.0047(13) 0.0006(12) 0.0005(13)
C15 0.0344(15) 0.0341(16) 0.0341(15) 0.0002(12) 0.0010(12) -0.0058(12)
C16 0.074(2) 0.0389(18) 0.0411(18) -0.0028(14) 0.0077(17) -0.0091(17)
C17 0.094(3) 0.0350(19) 0.065(3) -0.0064(18) 0.007(2) -0.011(2)
C18 0.076(3) 0.040(2) 0.069(3) 0.0155(19) 0.001(2) -0.0122(19)
C19 0.065(2) 0.051(2) 0.0443(19) 0.0137(16) 0.0003(16) -0.0115(18)
C20 0.0477(18) 0.0416(18) 0.0358(16) 0.0023(14) 0.0001(13) -0.0090(15)
C21 0.0332(15) 0.0366(16) 0.0343(15) -0.0060(12) -0.0070(12) 0.0026(13)
C22 0.0347(15) 0.0334(15) 0.0370(16) -0.0009(12) -0.0048(12) 0.0010(12)
C23 0.0503(19) 0.0439(19) 0.0400(17) 0.0008(14) -0.0011(14) -0.0059(15)
C24 0.071(2) 0.046(2) 0.0375(18) 0.0050(15) -0.0158(17) -0.0004(18)
C25 0.061(2) 0.056(2) 0.056(2) 0.0037(18) -0.0223(19) 0.0183(19)
C26 0.0426(18) 0.058(2) 0.049(2) -0.0032(16) -0.0086(15) 0.0166(16)
C27 0.0309(14) 0.0393(17) 0.0404(16) -0.0088(13) -0.0050(12) 0.0061(13)
C28 0.058(2) 0.0446(19) 0.0452(19) -0.0056(15) -0.0056(16) -0.0001(17)
C29 0.080(3) 0.045(2) 0.068(3) -0.0091(19) -0.015(2) -0.010(2)
C30 0.071(3) 0.057(2) 0.061(2) -0.025(2) -0.021(2) 0.006(2)
C31 0.0486(19) 0.067(2) 0.0399(18) -0.0168(17) -0.0081(15) 0.0105(18)
C32 0.0384(16) 0.053(2) 0.0388(17) -0.0095(15) -0.0025(13) 0.0050(15)
B200 0.0253(14) 0.0262(15) 0.0297(15) 0.0014(12) -0.0024(12) 0.0003(12)
C201 0.0253(13) 0.0272(14) 0.0308(14) 0.0025(11) 0.0001(10) 0.0037(11)
C202 0.0289(13) 0.0305(14) 0.0283(14) 0.0035(11) 0.0021(11) 0.0010(11)
C203 0.0389(16) 0.0350(16) 0.0312(15) -0.0012(12) -0.0015(12) 0.0035(13)
C204 0.0461(17) 0.0425(18) 0.0264(14) 0.0032(13) 0.0043(12) 0.0093(14)
C205 0.0373(16) 0.0357(16) 0.0375(16) 0.0069(13) 0.0095(12) 0.0066(13)
C206 0.0283(14) 0.0308(15) 0.0392(16) 0.0039(12) 0.0034(11) 0.0004(12)
C207 0.057(2) 0.052(2) 0.0336(17) -0.0057(15) -0.0037(15) -0.0075(17)
F1 0.116(3) 0.102(2) 0.0366(14) 0.0005(14) -0.0245(15) -0.045(2)
F2 0.0675(18) 0.115(3) 0.0639(18) -0.0318(17) 0.0081(14) -0.0479(18)
F3 0.113(3) 0.0431(16) 0.170(4) -0.027(2) -0.063(3) 0.0033(17)
F101 0.087(10) 0.063(9) 0.062(9) -0.011(7) -0.012(8) -0.039(8)
F102 0.089(9) 0.067(9) 0.071(9) -0.025(8) 0.002(8) -0.015(8)
F103 0.086(10) 0.104(10) 0.098(10) -0.017(9) -0.014(9) -0.015(8)
C208 0.054(2) 0.051(2) 0.051(2) 0.0127(17) 0.0196(17) 0.0034(18)
F4 0.147(5) 0.083(3) 0.056(3) -0.017(2) 0.063(3) -0.041(4)
F5 0.067(3) 0.056(3) 0.130(5) 0.039(3) 0.040(3) 0.003(2)
F6 0.054(2) 0.129(4) 0.069(3) 0.028(3) 0.0142(19) -0.033(3)
F104 0.139(8) 0.059(5) 0.072(5) -0.010(4) 0.042(5) -0.051(5)
F105 0.056(4) 0.088(5) 0.110(7) 0.041(5) 0.048(4) 0.011(4)
F106 0.082(5) 0.133(7) 0.057(4) 0.053(4) 0.008(3) -0.031(5)
C209 0.0295(13) 0.0316(14) 0.0242(13) -0.0010(11) -0.0008(10) 0.0011(11)
C210 0.0301(14) 0.0337(15) 0.0296(14) 0.0001(11) -0.0001(11) 0.0024(12)
C211 0.0402(16) 0.0388(17) 0.0310(15) -0.0009(12) 0.0024(12) 0.0092(13)
C212 0.0324(16) 0.054(2) 0.0411(17) -0.0042(15) -0.0018(13) 0.0157(14)
C213 0.0284(14) 0.052(2) 0.0387(16) -0.0107(14) -0.0004(12) 0.0018(14)
C214 0.0299(14) 0.0357(16) 0.0334(15) -0.0040(12) 0.0014(11) -0.0012(12)
C215 0.055(2) 0.0405(18) 0.052(2) 0.0012(15) 0.0064(16) 0.0144(16)
F7 0.0748(15) 0.0357(11) 0.0960(18) -0.0033(11) -0.0042(13) 0.0032(11)
F8 0.114(2) 0.0538(14) 0.0899(18) 0.0218(13) -0.0302(16) 0.0162(14)
F9 0.125(2) 0.0460(13) 0.105(2) -0.0092(13) 0.0596(17) 0.0192(14)
C216 0.0306(18) 0.075(3) 0.082(3) -0.025(2) -0.0007(18) 0.0000(18)
F10 0.0259(16) 0.088(3) 0.149(5) -0.009(3) -0.010(2) 0.0068(17)
F11 0.048(2) 0.103(4) 0.145(4) 0.016(3) 0.003(2) -0.031(2)
F12 0.061(3) 0.164(6) 0.107(4) -0.088(4) 0.007(3) -0.035(4)
F110 0.037(4) 0.064(5) 0.126(8) -0.011(5) -0.028(5) -0.006(3)
F111 0.067(5) 0.142(7) 0.118(7) 0.033(6) -0.060(5) -0.030(5)
F112 0.075(6) 0.148(8) 0.118(7) -0.044(6) 0.049(6) -0.028(6)
C217 0.0293(13) 0.0235(13) 0.0288(13) -0.0032(11) -0.0010(10) 0.0002(11)
C218 0.0328(14) 0.0282(14) 0.0264(13) -0.0012(11) -0.0029(11) -0.0002(12)
C219 0.0289(14) 0.0343(15) 0.0332(15) -0.0085(12) 0.0017(11) -0.0010(12)
C220 0.0368(15) 0.0354(16) 0.0360(16) -0.0049(12) 0.0107(12) -0.0042(13)
C221 0.0397(16) 0.0307(15) 0.0291(14) -0.0008(12) 0.0039(12) 0.0020(12)
C222 0.0331(14) 0.0273(14) 0.0298(14) -0.0028(11) -0.0005(11) 0.0021(12)
C223 0.0318(15) 0.054(2) 0.0411(17) -0.0055(15) 0.0021(13) -0.0021(14)
F13 0.0480(12) 0.0712(15) 0.0958(18) -0.0224(13) -0.0255(12) -0.0047(11)
F14 0.0374(11) 0.122(2) 0.0568(13) -0.0115(13) 0.0069(9) 0.0195(12)
F15 0.0369(10) 0.0858(16) 0.0749(15) 0.0226(13) -0.0085(10) 0.0074(11)
C224 0.059(2) 0.051(2) 0.0393(18) 0.0076(15) 0.0124(16) 0.0062(17)
F16 0.0710(15) 0.0881(17) 0.0564(13) 0.0325(12) 0.0171(11) -0.0047(13)
F17 0.0965(18) 0.0719(16) 0.0606(14) 0.0310(12) 0.0165(12) 0.0386(14)
F18 0.0793(16) 0.0993(19) 0.0352(11) 0.0034(11) -0.0057(10) -0.0044(14)
C225 0.0224(12) 0.0282(14) 0.0354(15) 0.0003(11) 0.0008(11) -0.0017(11)
C226 0.0291(14) 0.0295(15) 0.0349(15) 0.0034(12) -0.0004(11) -0.0022(12)
C227 0.0331(15) 0.0274(14) 0.0470(17) 0.0054(13) 0.0001(13) 0.0003(12)
C228 0.0360(16) 0.0266(15) 0.0547(19) -0.0066(13) -0.0029(14) 0.0003(12)
C229 0.0335(15) 0.0341(16) 0.0453(17) -0.0068(13) -0.0084(13) 0.0004(13)
C230 0.0305(14) 0.0301(15) 0.0384(15) 0.0001(12) -0.0061(12) 0.0009(12)
C231 0.057(2) 0.0334(17) 0.056(2) 0.0075(15) 0.0011(17) 0.0040(15)
F19 0.0567(14) 0.0792(18) 0.136(2) 0.0527(17) -0.0190(15) 0.0123(13)
F20 0.1054(19) 0.0546(13) 0.0554(13) 0.0180(11) 0.0036(12) 0.0177(13)
F21 0.137(2) 0.0305(11) 0.0724(15) 0.0045(10) -0.0123(15) 0.0165(13)
C232 0.056(2) 0.0421(19) 0.054(2) -0.0119(17) -0.0176(17) 0.0041(17)
F22 0.184(5) 0.0414(18) 0.078(2) -0.0281(16) -0.059(3) 0.023(2)
F23 0.066(2) 0.086(3) 0.067(2) -0.0203(18) -0.0365(17) 0.0204(19)
F24 0.089(3) 0.199(5) 0.0407(17) -0.009(2) -0.0051(17) -0.059(3)
F122 0.126(9) 0.077(7) 0.066(6) -0.015(6) -0.022(7) 0.010(7)
F123 0.086(7) 0.094(8) 0.043(5) -0.026(6) -0.017(5) 0.021(6)
F124 0.109(8) 0.121(9) 0.104(8) -0.033(7) -0.045(7) -0.033(7)
C901 0.223(10) 0.182(8) 0.090(5) -0.041(5) -0.001(5) 0.061(7)
C902 0.131(5) 0.114(5) 0.086(4) -0.003(4) 0.005(4) 0.023(4)
C903 0.084(4) 0.106(4) 0.108(4) -0.012(4) 0.012(3) 0.032(3)
C904 0.081(3) 0.098(4) 0.107(4) -0.027(3) 0.000(3) 0.010(3)
C905 0.101(4) 0.134(6) 0.097(4) -0.004(4) -0.006(3) 0.003(4)

loop_
_atom_type_symbol
_atom_type_description
_atom_type_scat_dispersion_real
_atom_type_scat_dispersion_imag
_atom_type_scat_source
C C 0.0033 0.0016 'International Tables Vol C Tables 4.2.6.8 and 6.1.1.4'
H H 0.0000 0.0000 'International Tables Vol C Tables 4.2.6.8 and 6.1.1.4'
B B 0.0013 0.0007 'International Tables Vol C Tables 4.2.6.8 and 6.1.1.4'
N N 0.0061 0.0033 'International Tables Vol C Tables 4.2.6.8 and 6.1.1.4'
F F 0.0171 0.0103 'International Tables Vol C Tables 4.2.6.8 and 6.1.1.4'
P P 0.1023 0.0942 'International Tables Vol C Tables 4.2.6.8 and 6.1.1.4'
Rh Rh -1.1178 0.9187 'International Tables Vol C Tables 4.2.6.8 and 6.1.1.4'

loop_
_geom_angle_atom_site_label_1
_geom_angle_atom_site_label_2
_geom_angle_atom_site_label_3
_geom_angle
_geom_angle_site_symmetry_1
_geom_angle_site_symmetry_3
_geom_angle_publ_flag
B1 Rh1 P2 131.17(10) . . ?
B1 Rh1 P1 130.45(10) . . ?
P2 Rh1 P1 98.18(3) . . ?
C9 P1 C15 103.16(13) . . ?
C9 P1 C4 104.32(13) . . ?
C15 P1 C4 102.72(14) . . ?
C9 P1 Rh1 109.38(9) . . ?
C15 P1 Rh1 108.80(10) . . ?
C4 P1 Rh1 126.13(11) . . ?
C21 P2 C27 103.15(14) . . ?
C21 P2 C8 105.02(15) . . ?
C27 P2 C8 101.30(14) . . ?
C21 P2 Rh1 117.25(10) . . ?
C27 P2 Rh1 104.29(10) . . ?
C8 P2 Rh1 122.86(13) . . ?
N1 B1 Rh1 121.0(2) . . ?
C1 N1 C3 109.4(3) . . ?
C1 N1 C2 108.7(4) . . ?
C3 N1 C2 108.7(3) . . ?
C1 N1 B1 113.1(3) . . ?
C3 N1 B1 107.6(3) . . ?
C2 N1 B1 109.3(3) . . ?
C5 C4 P1 114.2(2) . . ?
C6 C5 C4 115.0(3) . . ?
C5 C6 C7 114.0(3) . . ?
C6 C7 C8 114.4(3) . . ?
C7 C8 P2 114.9(2) . . ?
C10 C9 C14 119.0(3) . . ?
C10 C9 P1 122.8(2) . . ?
C14 C9 P1 118.1(2) . . ?
C9 C10 C11 119.9(3) . . ?
C12 C11 C10 120.5(3) . . ?
C11 C12 C13 120.1(3) . . ?
C12 C13 C14 120.0(3) . . ?
C13 C14 C9 120.5(3) . . ?
C20 C15 C16 118.9(3) . . ?
C20 C15 P1 120.5(2) . . ?
C16 C15 P1 120.6(2) . . ?
C15 C16 C17 120.2(3) . . ?
C18 C17 C16 120.2(4) . . ?
C19 C18 C17 120.0(3) . . ?
C18 C19 C20 120.4(3) . . ?
C15 C20 C19 120.3(3) . . ?
C22 C21 C26 118.5(3) . . ?
C22 C21 P2 118.7(2) . . ?
C26 C21 P2 122.6(2) . . ?
C23 C22 C21 120.9(3) . . ?
C24 C23 C22 120.0(3) . . ?
C23 C24 C25 119.8(3) . . ?
C26 C25 C24 120.9(3) . . ?
C25 C26 C21 119.9(3) . . ?
C28 C27 C32 118.8(3) . . ?
C28 C27 P2 122.0(2) . . ?
C32 C27 P2 119.0(3) . . ?
C27 C28 C29 120.5(3) . . ?
C30 C29 C28 120.1(4) . . ?
C31 C30 C29 120.0(3) . . ?
C30 C31 C32 120.2(3) . . ?
C31 C32 C27 120.5(3) . . ?
C217 B200 C201 112.4(2) . . ?
C217 B200 C225 102.6(2) . . ?
C201 B200 C225 113.5(2) . . ?
C217 B200 C209 112.0(2) . . ?
C201 B200 C209 103.9(2) . . ?
C225 B200 C209 112.7(2) . . ?
C202 C201 C206 115.9(3) . . ?
C202 C201 B200 123.4(2) . . ?
C206 C201 B200 120.5(2) . . ?
C201 C202 C203 122.1(3) . . ?
C204 C203 C202 120.6(3) . . ?
C204 C203 C207 120.0(3) . . ?
C202 C203 C207 119.5(3) . . ?
C205 C204 C203 118.3(3) . . ?
C204 C205 C206 121.0(3) . . ?
C204 C205 C208 119.5(3) . . ?
C206 C205 C208 119.5(3) . . ?
C205 C206 C201 122.2(3) . . ?
F101 C207 F3 51.0(10) . . ?
F101 C207 F103 106.1(7) . . ?
F3 C207 F103 134.6(7) . . ?
F101 C207 F102 106.3(7) . . ?
F3 C207 F102 59.3(10) . . ?
F103 C207 F102 105.5(7) . . ?
F101 C207 F1 132.6(7) . . ?
F3 C207 F1 106.5(3) . . ?
F103 C207 F1 56.8(11) . . ?
F102 C207 F1 51.8(11) . . ?
F101 C207 F2 58.6(11) . . ?
F3 C207 F2 106.0(3) . . ?
F103 C207 F2 51.4(11) . . ?
F102 C207 F2 134.3(7) . . ?
F1 C207 F2 103.9(3) . . ?
F101 C207 C203 113.8(6) . . ?
F3 C207 C203 113.0(3) . . ?
F103 C207 C203 112.2(6) . . ?
F102 C207 C203 112.4(6) . . ?
F1 C207 C203 113.6(3) . . ?
F2 C207 C203 113.0(3) . . ?
F104 C208 F4 126.6(5) . . ?
F104 C208 F105 113.4(5) . . ?
F4 C208 F105 49.4(4) . . ?
F104 C208 F5 39.0(5) . . ?
F4 C208 F5 110.3(4) . . ?
F105 C208 F5 134.3(5) . . ?
F104 C208 F106 104.5(5) . . ?
F4 C208 F106 53.3(4) . . ?
F105 C208 F106 102.2(5) . . ?
F5 C208 F106 68.3(5) . . ?
F104 C208 F6 62.3(5) . . ?
F4 C208 F6 103.1(4) . . ?
F105 C208 F6 58.8(5) . . ?
F5 C208 F6 99.8(4) . . ?
F106 C208 F6 141.2(4) . . ?
F104 C208 C205 116.0(4) . . ?
F4 C208 C205 117.0(3) . . ?
F105 C208 C205 111.7(4) . . ?
F5 C208 C205 113.8(3) . . ?
F106 C208 C205 107.6(3) . . ?
F6 C208 C205 111.0(3) . . ?
C214 C209 C210 116.0(3) . . ?
C214 C209 B200 123.6(3) . . ?
C210 C209 B200 120.1(2) . . ?
C211 C210 C209 122.0(3) . . ?
C212 C211 C210 120.7(3) . . ?
C212 C211 C215 118.2(3) . . ?
C210 C211 C215 121.0(3) . . ?
C213 C212 C211 118.4(3) . . ?
C212 C213 C214 120.8(3) . . ?
C212 C213 C216 119.5(3) . . ?
C214 C213 C216 119.7(3) . . ?
C209 C214 C213 122.0(3) . . ?
F8 C215 F9 107.0(3) . . ?
F8 C215 F7 105.5(3) . . ?
F9 C215 F7 104.7(3) . . ?
F8 C215 C211 113.1(3) . . ?
F9 C215 C211 112.2(3) . . ?
F7 C215 C211 113.6(3) . . ?
F112 C216 F12 129.5(6) . . ?
F112 C216 F10 48.8(6) . . ?
F12 C216 F10 112.7(4) . . ?
F112 C216 F110 109.5(6) . . ?
F12 C216 F110 37.7(4) . . ?
F10 C216 F110 128.2(5) . . ?
F112 C216 F11 52.8(7) . . ?
F12 C216 F11 103.6(4) . . ?
F10 C216 F11 100.1(4) . . ?
F110 C216 F11 67.4(5) . . ?
F112 C216 F111 103.4(6) . . ?
F12 C216 F111 65.4(5) . . ?
F10 C216 F111 57.1(5) . . ?
F110 C216 F111 100.4(5) . . ?
F11 C216 F111 140.8(5) . . ?
F112 C216 C213 116.3(5) . . ?
F12 C216 C213 113.8(3) . . ?
F10 C216 C213 115.4(3) . . ?
F110 C216 C213 116.1(4) . . ?
F11 C216 C213 109.6(3) . . ?
F111 C216 C213 109.2(4) . . ?
C222 C217 C218 115.6(2) . . ?
C222 C217 B200 122.6(2) . . ?
C218 C217 B200 121.3(2) . . ?
C219 C218 C217 122.5(3) . . ?
C218 C219 C220 120.5(3) . . ?
C218 C219 C223 120.0(3) . . ?
C220 C219 C223 119.4(3) . . ?
C221 C220 C219 118.0(3) . . ?
C220 C221 C222 121.2(3) . . ?
C220 C221 C224 121.3(3) . . ?
C222 C221 C224 117.4(3) . . ?
C221 C222 C217 122.1(3) . . ?
F14 C223 F13 106.6(3) . . ?
F14 C223 F15 104.9(3) . . ?
F13 C223 F15 105.6(3) . . ?
F14 C223 C219 113.0(3) . . ?
F13 C223 C219 112.7(3) . . ?
F15 C223 C219 113.4(3) . . ?
F16 C224 F18 107.1(3) . . ?
F16 C224 F17 107.2(3) . . ?
F18 C224 F17 104.5(3) . . ?
F16 C224 C221 113.3(3) . . ?
F18 C224 C221 112.3(3) . . ?
F17 C224 C221 111.9(3) . . ?
C226 C225 C230 115.6(3) . . ?
C226 C225 B200 124.2(2) . . ?
C230 C225 B200 119.6(2) . . ?
C225 C226 C227 122.4(3) . . ?
C228 C227 C226 120.7(3) . . ?
C228 C227 C231 120.3(3) . . ?
C226 C227 C231 118.9(3) . . ?
C227 C228 C229 118.4(3) . . ?
C228 C229 C230 120.5(3) . . ?
C228 C229 C232 119.4(3) . . ?
C230 C229 C232 120.1(3) . . ?
C229 C230 C225 122.3(3) . . ?
F20 C231 F21 106.0(3) . . ?
F20 C231 F19 104.4(3) . . ?
F21 C231 F19 106.8(3) . . ?
F20 C231 C227 113.2(3) . . ?
F21 C231 C227 113.6(3) . . ?
F19 C231 C227 112.1(3) . . ?
F122 C232 F22 128.9(6) . . ?
F122 C232 F24 56.8(7) . . ?
F22 C232 F24 109.8(4) . . ?
F122 C232 F123 107.6(6) . . ?
F22 C232 F123 60.2(6) . . ?
F24 C232 F123 55.7(7) . . ?
F122 C232 F124 107.6(6) . . ?
F22 C232 F124 44.7(7) . . ?
F24 C232 F124 136.8(6) . . ?
F123 C232 F124 103.5(6) . . ?
F122 C232 F23 47.0(8) . . ?
F22 C232 F23 105.4(3) . . ?
F24 C232 F23 102.3(4) . . ?
F123 C232 F23 137.0(5) . . ?
F124 C232 F23 65.8(8) . . ?
F122 C232 C229 116.1(5) . . ?
F22 C232 C229 114.2(3) . . ?
F24 C232 C229 112.6(3) . . ?
F123 C232 C229 111.0(4) . . ?
F124 C232 C229 110.3(6) . . ?
F23 C232 C229 111.7(3) . . ?
C901 C902 C903 115.7(6) . . ?
C904 C903 C902 113.3(6) . . ?
C903 C904 C905 112.9(6) . . ?

loop_
_geom_bond_atom_site_label_1
_geom_bond_atom_site_label_2
_geom_bond_distance
_geom_bond_site_symmetry_2
_geom_bond_publ_flag
Rh1 B1 2.189(3) . ?
Rh1 P2 2.2116(8) . ?
Rh1 P1 2.2166(7) . ?
P1 C9 1.827(3) . ?
P1 C15 1.829(3) . ?
P1 C4 1.839(3) . ?
P2 C21 1.823(3) . ?
P2 C27 1.836(3) . ?
P2 C8 1.836(3) . ?
B1 N1 1.585(4) . ?
N1 C1 1.487(5) . ?
N1 C3 1.488(5) . ?
N1 C2 1.498(5) . ?
C4 C5 1.532(4) . ?
C5 C6 1.523(5) . ?
C6 C7 1.535(5) . ?
C7 C8 1.538(4) . ?
C9 C10 1.388(4) . ?
C9 C14 1.394(4) . ?
C10 C11 1.390(4) . ?
C11 C12 1.373(5) . ?
C12 C13 1.377(5) . ?
C13 C14 1.385(4) . ?
C15 C20 1.387(4) . ?
C15 C16 1.389(4) . ?
C16 C17 1.389(5) . ?
C17 C18 1.378(6) . ?
C18 C19 1.367(6) . ?
C19 C20 1.390(5) . ?
C21 C22 1.390(4) . ?
C21 C26 1.402(4) . ?
C22 C23 1.388(4) . ?
C23 C24 1.375(5) . ?
C24 C25 1.381(6) . ?
C25 C26 1.379(5) . ?
C27 C28 1.383(5) . ?
C27 C32 1.395(4) . ?
C28 C29 1.393(5) . ?
C29 C30 1.380(6) . ?
C30 C31 1.374(6) . ?
C31 C32 1.388(5) . ?
B200 C217 1.640(4) . ?
B200 C201 1.641(4) . ?
B200 C225 1.643(4) . ?
B200 C209 1.646(4) . ?
C201 C202 1.392(4) . ?
C201 C206 1.405(4) . ?
C202 C203 1.398(4) . ?
C203 C204 1.385(4) . ?
C203 C207 1.494(5) . ?
C204 C205 1.381(4) . ?
C205 C206 1.382(4) . ?
C205 C208 1.500(4) . ?
C207 F101 1.306(7) . ?
C207 F3 1.311(4) . ?
C207 F103 1.318(7) . ?
C207 F102 1.318(7) . ?
C207 F1 1.324(4) . ?
C207 F2 1.325(4) . ?
C208 F104 1.245(6) . ?
C208 F4 1.265(4) . ?
C208 F105 1.282(5) . ?
C208 F5 1.300(5) . ?
C208 F106 1.386(6) . ?
C208 F6 1.390(5) . ?
C209 C214 1.393(4) . ?
C209 C210 1.408(4) . ?
C210 C211 1.387(4) . ?
C211 C212 1.384(5) . ?
C211 C215 1.499(5) . ?
C212 C213 1.381(5) . ?
C213 C214 1.394(4) . ?
C213 C216 1.493(5) . ?
C215 F8 1.323(4) . ?
C215 F9 1.334(4) . ?
C215 F7 1.334(4) . ?
C216 F112 1.259(6) . ?
C216 F12 1.275(5) . ?
C216 F10 1.286(4) . ?
C216 F110 1.300(6) . ?
C216 F11 1.392(5) . ?
C216 F111 1.395(6) . ?
C217 C222 1.397(4) . ?
C217 C218 1.404(4) . ?
C218 C219 1.383(4) . ?
C219 C220 1.390(4) . ?
C219 C223 1.495(4) . ?
C220 C221 1.381(4) . ?
C221 C222 1.385(4) . ?
C221 C224 1.499(4) . ?
C223 F14 1.330(4) . ?
C223 F13 1.331(4) . ?
C223 F15 1.341(4) . ?
C224 F16 1.331(4) . ?
C224 F18 1.336(4) . ?
C224 F17 1.338(4) . ?
C225 C226 1.392(4) . ?
C225 C230 1.408(4) . ?
C226 C227 1.396(4) . ?
C227 C228 1.380(4) . ?
C227 C231 1.491(4) . ?
C228 C229 1.388(4) . ?
C229 C230 1.390(4) . ?
C229 C232 1.500(5) . ?
C231 F20 1.327(4) . ?
C231 F21 1.328(4) . ?
C231 F19 1.338(4) . ?
C232 F122 1.267(6) . ?
C232 F22 1.289(4) . ?
C232 F24 1.316(5) . ?
C232 F123 1.324(6) . ?
C232 F124 1.325(7) . ?
C232 F23 1.336(4) . ?
C901 C902 1.446(9) . ?
C902 C903 1.525(8) . ?
C903 C904 1.488(8) . ?
C904 C905 1.507(8) . ?
